data_4511297
loop_
_publ_author_name
'Staehle, Ira O.'
'Rodr\'iguez-Molina, Braulio'
'Khan, Saeed I.'
'Garcia-Garibay, Miguel A.'

_publ_section_title
;
 Engineered Photochromism in Crystalline Salicylidene Anilines by
 Facilitating Rotation to Reach the Coloredtrans-Keto Form
;
_journal_issue 7
_journal_name_full 'Crystal Growth &amp; Design'
_journal_page_first 3667
_journal_paper_doi 10.1021/cg500762a
_journal_volume 14
_journal_year 2014
_chemical_formula_moiety 'C59 H50 N O'
_chemical_formula_sum 'C59 H50 N O'
_chemical_formula_weight 789.00
_chemical_name_systematic
; 
 ? 
;
_space_group_IT_number 5
_symmetry_cell_setting monoclinic
_symmetry_space_group_name_Hall 'C 2y'
_symmetry_space_group_name_H-M 'C 1 2 1'
_atom_sites_solution_hydrogens geom
_atom_sites_solution_primary direct
_atom_sites_solution_secondary difmap
_audit_creation_method SHELXL-97
_cell_angle_alpha 90.00
_cell_angle_beta 94.220(8)
_cell_angle_gamma 90.00
_cell_formula_units_Z 4
_cell_length_a 16.274(10)
_cell_length_b 7.323(5)
_cell_length_c 36.49(2)
_cell_measurement_reflns_used 4412
_cell_measurement_temperature 100(2)
_cell_measurement_theta_max 26.42
_cell_measurement_theta_min 3.73
_cell_volume 4337(5)
_computing_cell_refinement 'Bruker SAINT'
_computing_data_collection 'Bruker APEX2'
_computing_data_reduction 'Bruker SAINT'
_computing_molecular_graphics 'Bruker SHELXTL'
_computing_publication_material 'Bruker SHELXTL'
_computing_structure_refinement 'SHELXL-97 (Sheldrick, 2008)'
_computing_structure_solution 'SHELXS-97 (Sheldrick, 2008)'
_diffrn_ambient_temperature 100(2)
_diffrn_measured_fraction_theta_full 0.993
_diffrn_measured_fraction_theta_max 0.985
_diffrn_measurement_device_type 'Bruker APEX-II CCD'
_diffrn_measurement_method '\f and \w scans'
_diffrn_radiation_monochromator graphite
_diffrn_radiation_source 'fine-focus sealed tube'
_diffrn_radiation_type MoK\a
_diffrn_radiation_wavelength 0.71073
_diffrn_reflns_av_R_equivalents 0.1053
_diffrn_reflns_av_sigmaI/netI 0.0922
_diffrn_reflns_limit_h_max 20
_diffrn_reflns_limit_h_min -20
_diffrn_reflns_limit_k_max 9
_diffrn_reflns_limit_k_min -9
_diffrn_reflns_limit_l_max 44
_diffrn_reflns_limit_l_min -45
_diffrn_reflns_number 21475
_diffrn_reflns_theta_full 25.00
_diffrn_reflns_theta_max 26.53
_diffrn_reflns_theta_min 3.62
_exptl_absorpt_coefficient_mu 0.070
_exptl_absorpt_correction_T_max 0.9986
_exptl_absorpt_correction_T_min 0.9132
_exptl_absorpt_correction_type multi-scan
_exptl_absorpt_process_details 'Sadabs (Bruker)'
_exptl_crystal_colour colorless
_exptl_crystal_density_diffrn 1.208
_exptl_crystal_density_method 'not measured'
_exptl_crystal_description needle
_exptl_crystal_F_000 1676
_exptl_crystal_size_max 0.50
_exptl_crystal_size_mid 0.06
_exptl_crystal_size_min 0.02
_refine_diff_density_max 0.700
_refine_diff_density_min -0.341
_refine_diff_density_rms 0.072
_refine_ls_abs_structure_details 'Flack H D (1983), Acta Cryst. A39, 876-881'
_refine_ls_extinction_coef 0.0029(6)
_refine_ls_extinction_expression Fc^*^=kFc[1+0.001xFc^2^\l^3^/sin(2\q)]^-1/4^
_refine_ls_extinction_method SHELXL
_refine_ls_goodness_of_fit_ref 1.109
_refine_ls_hydrogen_treatment constr
_refine_ls_matrix_type full
_refine_ls_number_parameters 588
_refine_ls_number_reflns 4811
_refine_ls_number_restraints 188
_refine_ls_restrained_S_all 1.238
_refine_ls_R_factor_all 0.1385
_refine_ls_R_factor_gt 0.0943
_refine_ls_shift/su_max 0.013
_refine_ls_shift/su_mean 0.003
_refine_ls_structure_factor_coef Fsqd
_refine_ls_weighting_details 'calc w=1/[\s^2^(Fo^2^)+(0.0691P)^2^+18.0596P] where P=(Fo^2^+2Fc^2^)/3'
_refine_ls_weighting_scheme calc
_refine_ls_wR_factor_gt 0.2172
_refine_ls_wR_factor_ref 0.2398
_reflns_number_gt 3193
_reflns_number_total 4811
_reflns_threshold_expression >2sigma(I)
_cod_data_source_file cg500762a_si_003.cif
_cod_data_source_block gg1315s
_cod_depositor_comments
;
The following automatic conversions were performed:

'_symmetry_cell_setting' value 'Monoclinic' changed to 'monoclinic'
according to
/usr/data/users/saulius/crontab/automatic-downloads/rss-feeds/ACS/lib/dictionaries/cif_core.dic
dictionary named 'cif_core.dic' version 2.4.2 from 2011-04-26.

Automatic conversion script
Id: cif_fix_values 2281 2013-09-26 08:29:07Z andrius 

 Adding full bibliography for 4511297--4511299.cif.
;
_cod_original_sg_symbol_H-M C2
_cod_database_code 4511297

loop_
_symmetry_equiv_pos_as_xyz
'x, y, z'
'-x, y, -z'
'x+1/2, y+1/2, z'
'-x+1/2, y+1/2, -z'

loop_
_atom_site_label
_atom_site_type_symbol
_atom_site_fract_x
_atom_site_fract_y
_atom_site_fract_z
_atom_site_U_iso_or_equiv
_atom_site_adp_type
_atom_site_occupancy
_atom_site_symmetry_multiplicity
_atom_site_calc_flag
_atom_site_refinement_flags
_atom_site_disorder_assembly
_atom_site_disorder_group
O1 O 1.0607(5) 0.6902(9) 0.2875(2) 0.0424(19) Uani 0.873(8) 1 d PD A 1
H1 H 1.0467 0.7476 0.2681 0.064 Uiso 0.873(8) 1 calc PR A 1
N1 N 0.9861(5) 0.7362(11) 0.2226(2) 0.0301(19) Uani 0.873(8) 1 d PD A 1
C1 C 1.0607(5) 0.0113(11) 0.3717(2) 0.0318(19) Uani 1 1 d D . .
C2 C 1.0445(5) 0.1117(13) 0.3459(2) 0.027(2) Uani 0.873(8) 1 d PD A 1
C3 C 1.0234(5) 0.2362(13) 0.3137(2) 0.039(2) Uani 1 1 d D . .
C4 C 0.9728(6) 0.1604(14) 0.2855(3) 0.035(2) Uani 0.873(8) 1 d P A 1
H4 H 0.9531 0.0384 0.2860 0.042 Uiso 0.873(8) 1 calc PR A 1
C5 C 0.9535(5) 0.2757(14) 0.2568(3) 0.031(2) Uani 0.873(8) 1 d P A 1
H5 H 0.9189 0.2321 0.2365 0.037 Uiso 0.873(8) 1 calc PR A 1
C6 C 0.9821(5) 0.4531(13) 0.2558(2) 0.028(2) Uani 0.873(8) 1 d PD A 1
C7 C 1.0310(6) 0.5205(14) 0.2849(3) 0.043(2) Uani 1 1 d D . .
C8 C 1.0527(6) 0.4039(13) 0.3165(3) 0.031(2) Uani 0.873(8) 1 d P A 1
H8 H 1.0854 0.4455 0.3375 0.037 Uiso 0.873(8) 1 calc PR A 1
C9 C 0.9607(5) 0.5709(12) 0.2231(2) 0.036(2) Uani 1 1 d D . .
C10 C 0.9657(5) 0.8565(12) 0.1913(2) 0.032(2) Uani 1 1 d D . .
C11 C 0.8952(5) 0.8343(13) 0.1677(2) 0.030(2) Uani 0.873(8) 1 d PD A 1
H11 H 0.8579 0.7371 0.1713 0.036 Uiso 0.873(8) 1 calc PR A 1
C12 C 0.8807(5) 0.9526(12) 0.1399(2) 0.026(2) Uani 0.873(8) 1 d PD A 1
H12 H 0.8325 0.9380 0.1239 0.031 Uiso 0.873(8) 1 calc PR A 1
C13 C 0.9352(4) 1.0988(11) 0.13361(19) 0.0259(17) Uani 1 1 d D . .
C14 C 1.0046(5) 1.1140(12) 0.1580(2) 0.025(2) Uani 0.873(8) 1 d PD A 1
H14 H 1.0430 1.2092 0.1549 0.030 Uiso 0.873(8) 1 calc PR A 1
C15 C 1.0182(5) 0.9928(12) 0.1867(2) 0.025(2) Uani 0.873(8) 1 d PD A 1
H15 H 1.0655 1.0065 0.2034 0.030 Uiso 0.873(8) 1 calc PR A 1
O1A O 0.928(4) 0.409(6) 0.215(2) 0.091(12) Uiso 0.127(8) 1 d PD A 2
H1A H 0.9644 0.3285 0.2169 0.136 Uiso 0.127(8) 1 calc PR A 2
N1A N 1.004(5) 0.356(5) 0.2816(13) 0.091(12) Uiso 0.127(8) 1 d PD A 2
C2A C 0.952(7) 0.994(14) 0.160(2) 0.091(12) Uiso 0.127(8) 1 d PD A 2
C4A C 0.943(3) 0.686(3) 0.1957(12) 0.091(12) Uiso 0.127(8) 1 d PD A 2
H4A H 0.9083 0.6374 0.1760 0.109 Uiso 0.127(8) 1 calc PR A 2
C6A C 1.010(3) 0.633(6) 0.2507(9) 0.091(12) Uiso 0.127(8) 1 d PD A 2
C7A C 1.029(5) 0.806(8) 0.246(3) 0.091(12) Uiso 0.127(8) 1 d PD A 2
H7A H 1.0628 0.8552 0.2661 0.109 Uiso 0.127(8) 1 calc PR A 2
C8A C 1.010(4) 0.926(14) 0.2198(14) 0.091(12) Uiso 0.127(8) 1 d PD A 2
H8A H 1.0274 1.0501 0.2211 0.109 Uiso 0.127(8) 1 calc PR A 2
C11A C 0.9679(10) 0.220(3) 0.3394(5) 0.091(12) Uiso 0.127(8) 1 d PD A 2
H11A H 0.9217 0.2985 0.3402 0.109 Uiso 0.127(8) 1 calc PR A 2
C12A C 0.9829(8) 0.083(2) 0.3639(4) 0.091(12) Uiso 0.127(8) 1 d PD A 2
H12A H 0.9383 0.0350 0.3762 0.109 Uiso 0.127(8) 1 calc PR A 2
C14A C 1.1124(11) 0.151(2) 0.3621(4) 0.091(12) Uiso 0.127(8) 1 d PD A 2
H14A H 1.1590 0.1785 0.3784 0.109 Uiso 0.127(8) 1 calc PR A 2
C15A C 1.1008(9) 0.251(3) 0.3309(5) 0.091(12) Uiso 0.127(8) 1 d PD A 2
H15A H 1.1426 0.3257 0.3218 0.109 Uiso 0.127(8) 1 calc PR A 2
C16 C 0.9157(4) 1.2256(12) 0.1004(2) 0.0254(18) Uani 1 1 d . A .
C17 C 0.8943(4) 1.1057(12) 0.0667(2) 0.0251(17) Uani 1 1 d . . .
C18 C 0.9439(5) 0.9481(11) 0.0610(2) 0.0265(17) Uani 1 1 d . A .
H18 H 0.9885 0.9197 0.0783 0.032 Uiso 1 1 calc R . .
C19 C 0.9282(5) 0.8383(12) 0.0312(2) 0.0277(18) Uani 1 1 d . . .
H19 H 0.9615 0.7333 0.0284 0.033 Uiso 1 1 calc R A .
C20 C 0.8647(5) 0.8767(13) 0.0049(2) 0.035(2) Uani 1 1 d . A .
H20 H 0.8552 0.8006 -0.0160 0.041 Uiso 1 1 calc R . .
C21 C 0.8155(5) 1.0273(12) 0.0096(2) 0.0323(19) Uani 1 1 d . . .
H21 H 0.7717 1.0548 -0.0082 0.039 Uiso 1 1 calc R A .
C22 C 0.8294(4) 1.1381(11) 0.0400(2) 0.0273(18) Uani 1 1 d . A .
H22 H 0.7940 1.2394 0.0430 0.033 Uiso 1 1 calc R . .
C23 C 0.8433(4) 1.3599(11) 0.1075(2) 0.0236(17) Uani 1 1 d . . .
C24 C 0.7935(4) 1.3372(11) 0.1361(2) 0.0280(18) Uani 1 1 d . A .
H24 H 0.8031 1.2381 0.1526 0.034 Uiso 1 1 calc R . .
C25 C 0.7292(4) 1.4587(14) 0.1409(2) 0.035(2) Uani 1 1 d . . .
H25 H 0.6950 1.4406 0.1606 0.042 Uiso 1 1 calc R A .
C26 C 0.7148(5) 1.6031(14) 0.1177(2) 0.035(2) Uani 1 1 d . A .
H26 H 0.6713 1.6860 0.1215 0.042 Uiso 1 1 calc R . .
C27 C 0.7634(5) 1.6278(12) 0.0890(2) 0.0297(18) Uani 1 1 d . . .
H27 H 0.7532 1.7264 0.0724 0.036 Uiso 1 1 calc R A .
C28 C 0.8274(4) 1.5074(11) 0.0846(2) 0.0287(18) Uani 1 1 d . A .
H28 H 0.8617 1.5272 0.0650 0.034 Uiso 1 1 calc R . .
C29 C 0.9915(4) 1.3485(12) 0.0938(2) 0.0257(17) Uani 1 1 d . . .
C30 C 1.0131(5) 1.4914(12) 0.1185(2) 0.0325(19) Uani 1 1 d . A .
H30 H 0.9803 1.5129 0.1386 0.039 Uiso 1 1 calc R . .
C31 C 1.0802(5) 1.5998(14) 0.1144(2) 0.039(2) Uani 1 1 d . . .
H31 H 1.0958 1.6891 0.1325 0.047 Uiso 1 1 calc R A .
C32 C 1.1256(5) 1.5796(14) 0.0839(2) 0.036(2) Uani 1 1 d . A .
H32 H 1.1715 1.6567 0.0809 0.043 Uiso 1 1 calc R . .
C33 C 1.1041(5) 1.4482(13) 0.0581(2) 0.0313(19) Uani 1 1 d . . .
H33 H 1.1351 1.4342 0.0372 0.038 Uiso 1 1 calc R A .
C34 C 1.0360(4) 1.3344(12) 0.0627(2) 0.0282(18) Uani 1 1 d . A .
H34 H 1.0200 1.2466 0.0444 0.034 Uiso 1 1 calc R . .
C35 C 1.0790(5) -0.1157(11) 0.4032(2) 0.0261(18) Uani 1 1 d . A .
C36 C 1.0002(4) -0.2263(11) 0.4096(2) 0.0264(17) Uani 1 1 d . . .
C37 C 0.9663(5) -0.2324(12) 0.4430(2) 0.034(2) Uani 1 1 d . A .
H37 H 0.9897 -0.1632 0.4632 0.041 Uiso 1 1 calc R . .
C38 C 0.8965(5) -0.3425(14) 0.4469(2) 0.041(2) Uani 1 1 d . . .
H38 H 0.8730 -0.3470 0.4699 0.049 Uiso 1 1 calc R A .
C39 C 0.8625(5) -0.4405(13) 0.4189(2) 0.036(2) Uani 1 1 d . A .
H39 H 0.8168 -0.5181 0.4222 0.043 Uiso 1 1 calc R . .
C40 C 0.8949(5) -0.4272(15) 0.3849(3) 0.050(3) Uani 1 1 d . . .
H40 H 0.8688 -0.4885 0.3643 0.060 Uiso 1 1 calc R A .
C41 C 0.9646(5) -0.3260(13) 0.3810(2) 0.040(2) Uani 1 1 d . A .
H41 H 0.9885 -0.3251 0.3581 0.048 Uiso 1 1 calc R . .
C42 C 1.1062(5) 0.0015(12) 0.4375(2) 0.0266(17) Uani 1 1 d . . .
C43 C 1.1663(5) -0.0590(12) 0.4641(2) 0.0323(19) Uani 1 1 d . A .
H43 H 1.1956 -0.1687 0.4603 0.039 Uiso 1 1 calc R . .
C44 C 1.1832(6) 0.0417(14) 0.4962(3) 0.041(2) Uani 1 1 d . . .
H44 H 1.2234 -0.0008 0.5144 0.049 Uiso 1 1 calc R A .
C45 C 1.1425(5) 0.2005(15) 0.5016(2) 0.042(2) Uani 1 1 d . A .
H45 H 1.1544 0.2678 0.5236 0.050 Uiso 1 1 calc R . .
C46 C 1.0841(5) 0.2648(14) 0.4755(2) 0.037(2) Uani 1 1 d . . .
H46 H 1.0570 0.3774 0.4792 0.044 Uiso 1 1 calc R A .
C47 C 1.0655(5) 0.1654(13) 0.4442(2) 0.035(2) Uani 1 1 d . A .
H47 H 1.0241 0.2087 0.4266 0.042 Uiso 1 1 calc R . .
C48 C 1.1478(4) -0.2475(12) 0.3940(2) 0.0278(18) Uani 1 1 d . . .
C49 C 1.2068(5) -0.2090(13) 0.3695(3) 0.042(2) Uani 1 1 d . A .
H49 H 1.2041 -0.0956 0.3569 0.050 Uiso 1 1 calc R . .
C50 C 1.2681(5) -0.3276(15) 0.3630(3) 0.051(3) Uani 1 1 d . . .
H50 H 1.3062 -0.2969 0.3455 0.061 Uiso 1 1 calc R A .
C51 C 1.2761(5) -0.4906(14) 0.3813(3) 0.043(2) Uani 1 1 d . A .
H51 H 1.3203 -0.5708 0.3770 0.052 Uiso 1 1 calc R . .
C52 C 1.2195(5) -0.5374(15) 0.4059(3) 0.047(2) Uani 1 1 d . . .
H52 H 1.2240 -0.6497 0.4189 0.057 Uiso 1 1 calc R A .
C53 C 1.1555(5) -0.4169(13) 0.4113(2) 0.037(2) Uani 1 1 d . A .
H53 H 1.1152 -0.4516 0.4276 0.045 Uiso 1 1 calc R . .
C1S C 0.7357(7) 0.597(2) 0.2409(3) 0.093(4) Uani 1 1 d DU . .
H1S1 H 0.6999 0.4875 0.2378 0.112 Uiso 1 1 calc R . .
H1S2 H 0.7853 0.5753 0.2273 0.112 Uiso 1 1 calc R . .
C2S C 0.7626(8) 0.625(2) 0.2833(4) 0.107(4) Uani 1 1 d DU . .
H2S1 H 0.7132 0.6296 0.2976 0.128 Uiso 1 1 calc R . .
H2S2 H 0.7973 0.5209 0.2926 0.128 Uiso 1 1 calc R . .
C3S C 0.8110(7) 0.803(2) 0.2881(4) 0.115(5) Uani 1 1 d DU . .
H3S1 H 0.8617 0.7936 0.2747 0.138 Uiso 1 1 calc R . .
H3S2 H 0.8279 0.8208 0.3145 0.138 Uiso 1 1 calc R . .
C4S C 0.7604(8) 0.9711(18) 0.2736(3) 0.109(5) Uani 1 1 d DU . .
H4S1 H 0.7114 0.9844 0.2879 0.131 Uiso 1 1 calc R . .
H4S2 H 0.7944 1.0824 0.2775 0.131 Uiso 1 1 calc R . .
C5S C 0.7322(8) 0.955(2) 0.2327(3) 0.102(4) Uani 1 1 d DU . .
H5S1 H 0.7808 0.9631 0.2179 0.122 Uiso 1 1 calc R . .
H5S2 H 0.6950 1.0581 0.2255 0.122 Uiso 1 1 calc R . .
C6S C 0.6869(8) 0.7731(18) 0.2242(4) 0.101(4) Uani 1 1 d DU . .
H6S1 H 0.6779 0.7588 0.1972 0.122 Uiso 1 1 calc R . .
H6S2 H 0.6321 0.7783 0.2343 0.122 Uiso 1 1 calc R . .

loop_
_atom_site_aniso_label
_atom_site_aniso_U_11
_atom_site_aniso_U_22
_atom_site_aniso_U_33
_atom_site_aniso_U_23
_atom_site_aniso_U_13
_atom_site_aniso_U_12
O1 0.058(5) 0.024(4) 0.043(4) 0.001(3) -0.008(4) -0.006(3)
N1 0.035(4) 0.025(4) 0.031(4) 0.008(3) 0.002(3) 0.004(3)
C1 0.027(4) 0.034(5) 0.035(5) 0.003(4) 0.005(3) 0.001(4)
C2 0.021(4) 0.026(5) 0.035(5) 0.011(4) 0.003(4) 0.002(4)
C3 0.035(5) 0.040(6) 0.044(5) -0.004(4) 0.012(4) 0.006(4)
C4 0.039(5) 0.029(5) 0.037(5) 0.010(4) -0.005(4) 0.006(4)
C5 0.028(5) 0.034(5) 0.030(5) 0.003(4) 0.004(4) 0.007(4)
C6 0.029(5) 0.029(5) 0.026(5) 0.001(4) 0.006(4) 0.006(4)
C7 0.036(5) 0.041(6) 0.054(6) 0.007(5) 0.007(4) 0.007(4)
C8 0.035(5) 0.031(5) 0.025(5) 0.005(4) -0.002(4) 0.003(4)
C9 0.034(5) 0.031(5) 0.043(5) -0.006(4) 0.012(4) 0.003(4)
C10 0.025(4) 0.042(5) 0.028(4) -0.003(4) 0.000(3) 0.014(4)
C11 0.028(5) 0.029(5) 0.034(5) 0.003(4) 0.003(4) -0.006(4)
C12 0.019(4) 0.029(5) 0.029(5) 0.006(4) -0.001(3) 0.002(4)
C13 0.028(4) 0.022(4) 0.028(4) -0.012(4) 0.004(3) 0.003(3)
C14 0.015(4) 0.031(5) 0.031(5) -0.005(4) 0.005(3) 0.000(4)
C15 0.021(4) 0.025(5) 0.030(5) 0.002(4) 0.001(3) 0.002(4)
C16 0.017(3) 0.034(5) 0.026(4) -0.004(4) 0.005(3) -0.006(3)
C17 0.022(4) 0.024(4) 0.031(4) -0.001(4) 0.008(3) 0.003(3)
C18 0.025(4) 0.020(4) 0.035(4) 0.004(4) 0.007(3) 0.000(3)
C19 0.028(4) 0.025(4) 0.031(4) -0.006(4) 0.011(3) 0.000(3)
C20 0.034(4) 0.033(5) 0.038(5) -0.009(4) 0.008(4) -0.007(4)
C21 0.026(4) 0.032(5) 0.037(5) -0.006(4) -0.005(3) 0.000(4)
C22 0.022(4) 0.029(5) 0.031(4) -0.003(4) 0.002(3) 0.004(3)
C23 0.019(4) 0.025(4) 0.027(4) -0.005(3) 0.001(3) 0.000(3)
C24 0.028(4) 0.027(4) 0.030(4) 0.002(4) 0.002(3) -0.005(4)
C25 0.016(4) 0.047(6) 0.043(5) 0.001(5) 0.009(3) 0.001(4)
C26 0.026(4) 0.039(5) 0.040(5) -0.008(5) 0.008(4) 0.003(4)
C27 0.029(4) 0.027(4) 0.034(4) -0.003(4) 0.007(3) 0.006(4)
C28 0.027(4) 0.028(4) 0.032(4) -0.003(4) 0.010(3) -0.001(3)
C29 0.022(4) 0.027(4) 0.029(4) 0.003(4) 0.004(3) 0.000(3)
C30 0.029(4) 0.038(5) 0.031(4) -0.002(4) 0.008(3) -0.008(4)
C31 0.037(5) 0.041(5) 0.040(5) -0.008(4) -0.001(4) -0.013(4)
C32 0.019(4) 0.044(5) 0.046(5) 0.009(5) 0.007(3) -0.005(4)
C33 0.024(4) 0.034(5) 0.037(5) 0.011(4) 0.009(3) 0.000(4)
C34 0.018(4) 0.036(5) 0.031(4) 0.000(4) 0.005(3) -0.001(4)
C35 0.026(4) 0.021(4) 0.031(4) 0.003(3) 0.001(3) 0.001(3)
C36 0.022(4) 0.022(4) 0.036(4) 0.003(4) 0.006(3) 0.000(3)
C37 0.035(4) 0.026(5) 0.043(5) 0.003(4) 0.010(4) -0.002(4)
C38 0.040(5) 0.045(6) 0.039(5) 0.003(5) 0.010(4) -0.002(5)
C39 0.022(4) 0.037(5) 0.048(5) 0.004(4) -0.002(4) -0.007(4)
C40 0.037(5) 0.064(7) 0.050(6) 0.000(5) 0.002(4) -0.016(5)
C41 0.035(5) 0.049(6) 0.037(5) -0.002(4) 0.009(4) -0.008(4)
C42 0.029(4) 0.023(4) 0.028(4) 0.000(4) 0.005(3) -0.005(3)
C43 0.029(4) 0.035(5) 0.032(5) 0.002(4) -0.001(3) -0.002(4)
C44 0.040(5) 0.044(6) 0.039(5) -0.005(4) 0.000(4) 0.000(4)
C45 0.042(5) 0.051(6) 0.032(5) -0.004(5) 0.004(4) -0.011(5)
C46 0.036(5) 0.030(5) 0.046(5) -0.001(4) 0.015(4) 0.000(4)
C47 0.034(4) 0.036(5) 0.035(5) 0.006(4) 0.007(4) 0.003(4)
C48 0.020(4) 0.023(4) 0.040(5) -0.004(4) 0.003(3) 0.000(3)
C49 0.034(5) 0.036(5) 0.057(6) -0.003(5) 0.016(4) -0.001(4)
C50 0.029(5) 0.047(6) 0.078(7) -0.006(6) 0.019(5) -0.001(5)
C51 0.029(4) 0.040(6) 0.062(6) -0.013(5) 0.003(4) 0.007(4)
C52 0.039(5) 0.047(6) 0.056(6) 0.011(5) 0.003(4) 0.015(5)
C53 0.024(4) 0.039(5) 0.049(5) 0.014(4) 0.000(4) 0.008(4)
C1S 0.034(6) 0.158(10) 0.089(8) -0.014(9) 0.014(6) -0.007(7)
C2S 0.075(9) 0.130(11) 0.120(8) -0.036(10) 0.036(7) 0.002(8)
C3S 0.053(8) 0.151(13) 0.141(11) -0.063(10) 0.019(7) -0.006(7)
C4S 0.062(8) 0.124(10) 0.143(11) -0.084(10) 0.021(8) -0.013(8)
C5S 0.066(8) 0.131(10) 0.114(9) -0.060(9) 0.048(7) -0.024(8)
C6S 0.057(8) 0.108(10) 0.140(11) -0.063(8) 0.017(7) -0.006(7)

loop_
_atom_type_symbol
_atom_type_description
_atom_type_scat_dispersion_real
_atom_type_scat_dispersion_imag
_atom_type_scat_source
C C 0.0033 0.0000 'International Tables Vol C Tables 4.2.6.8 and 6.1.1.4'
H H 0.0000 0.0000 'International Tables Vol C Tables 4.2.6.8 and 6.1.1.4'
N N 0.0061 0.0000 'International Tables Vol C Tables 4.2.6.8 and 6.1.1.4'
O O 0.0106 0.0000 'International Tables Vol C Tables 4.2.6.8 and 6.1.1.4'

loop_
_geom_angle_atom_site_label_1
_geom_angle_atom_site_label_2
_geom_angle_atom_site_label_3
_geom_angle
C7 O1 H1 109.5
C9 N1 C10 121.7(8)
C2 C1 C12A 57.5(7)
C2 C1 C14A 57.0(8)
C12A C1 C14A 103.3(11)
C2 C1 C35 178.7(9)
C12A C1 C35 121.6(8)
C14A C1 C35 124.4(8)
C1 C2 C3 179.4(10)
C8 C3 C11A 106.6(12)
C8 C3 C15A 64.8(10)
C11A C3 C15A 109.2(13)
C8 C3 C4 128.3(9)
C11A C3 C4 95.1(12)
C15A C3 C4 148.1(14)
C8 C3 C2 116.4(9)
C11A C3 C2 62.1(7)
C15A C3 C2 62.8(7)
C4 C3 C2 115.3(8)
C8 C3 N1A 64.1(15)
C11A C3 N1A 119(4)
C15A C3 N1A 117(3)
C4 C3 N1A 64.4(14)
C2 C3 N1A 178(4)
C5 C4 C3 114.5(9)
C5 C4 H4 122.8
C3 C4 H4 122.8
C4 C5 C6 122.9(9)
C4 C5 H5 118.6
C6 C5 H5 118.6
C7 C6 C5 119.8(9)
C7 C6 C9 120.0(9)
C5 C6 C9 120.3(8)
N1A C7 O1 178(4)
N1A C7 C6 54.3(15)
O1 C7 C6 125.1(9)
N1A C7 C8 65.5(16)
O1 C7 C8 115.2(9)
C6 C7 C8 119.7(9)
N1A C7 C6A 112(2)
O1 C7 C6A 66.9(15)
C6 C7 C6A 58.3(16)
C8 C7 C6A 177(2)
C3 C8 C7 114.8(9)
C3 C8 H8 122.6
C7 C8 H8 122.6
N1 C9 O1A 165(4)
N1 C9 C4A 56(3)
O1A C9 C4A 109(4)
N1 C9 C6A 60.5(16)
O1A C9 C6A 134(4)
C4A C9 C6A 116(3)
N1 C9 C6 120.0(8)
O1A C9 C6 75(3)
C4A C9 C6 176(2)
C6A C9 C6 59.7(16)
C15 C10 C4A 156.2(18)
C15 C10 C8A 59(4)
C4A C10 C8A 114(6)
C15 C10 C11 121.1(7)
C4A C10 C11 75(3)
C8A C10 C11 155(3)
C15 C10 N1 116.0(7)
C4A C10 N1 52(3)
C8A C10 N1 63(5)
C11 C10 N1 122.8(8)
C15 C10 C2A 58(5)
C4A C10 C2A 134(5)
C8A C10 C2A 112(7)
C11 C10 C2A 63(5)
N1 C10 C2A 174(5)
C12 C11 C10 118.9(8)
C12 C11 H11 120.6
C10 C11 H11 120.6
C11 C12 C13 122.1(7)
C11 C12 H12 118.9
C13 C12 H12 118.9
C2A C13 C14 56(6)
C2A C13 C12 61(6)
C14 C13 C12 116.4(7)
C2A C13 C16 178(6)
C14 C13 C16 124.5(7)
C12 C13 C16 119.1(6)
C13 C14 C15 120.9(7)
C13 C14 H14 119.6
C15 C14 H14 119.5
C10 C15 C14 120.5(7)
C10 C15 H15 119.7
C14 C15 H15 119.7
C9 O1A H1A 110.2
C7 N1A C3 116(3)
C13 C2A C10 175(10)
C10 C4A C9 131(5)
C10 C4A H4A 114.7
C9 C4A H4A 114.7
C7A C6A C9 111(5)
C7A C6A C7 126(5)
C9 C6A C7 122(3)
C6A C7A C8A 134(10)
C6A C7A H7A 113.2
C8A C7A H7A 113.2
C7A C8A C10 113(9)
C7A C8A H8A 123.2
C10 C8A H8A 123.3
C3 C11A C12A 115.2(11)
C3 C11A H11A 122.4
C12A C11A H11A 122.4
C11A C12A C1 122.5(11)
C11A C12A H12A 118.7
C1 C12A H12A 118.7
C15A C14A C1 124.2(12)
C15A C14A H14A 117.9
C1 C14A H14A 117.9
C3 C15A C14A 114.0(11)
C3 C15A H15A 123.0
C14A C15A H15A 123.0
C17 C16 C13 107.9(7)
C17 C16 C29 110.0(6)
C13 C16 C29 110.5(6)
C17 C16 C23 111.2(6)
C13 C16 C23 111.2(6)
C29 C16 C23 106.0(7)
C22 C17 C18 116.1(7)
C22 C17 C16 125.1(7)
C18 C17 C16 118.8(7)
C19 C18 C17 121.2(7)
C19 C18 H18 119.4
C17 C18 H18 119.4
C18 C19 C20 121.2(8)
C18 C19 H19 119.4
C20 C19 H19 119.4
C21 C20 C19 119.1(8)
C21 C20 H20 120.5
C19 C20 H20 120.5
C20 C21 C22 120.5(8)
C20 C21 H21 119.8
C22 C21 H21 119.8
C21 C22 C17 121.9(7)
C21 C22 H22 119.0
C17 C22 H22 119.0
C28 C23 C24 117.3(7)
C28 C23 C16 120.1(7)
C24 C23 C16 122.6(7)
C23 C24 C25 120.5(8)
C23 C24 H24 119.8
C25 C24 H24 119.8
C26 C25 C24 120.9(7)
C26 C25 H25 119.6
C24 C25 H25 119.6
C25 C26 C27 119.6(8)
C25 C26 H26 120.2
C27 C26 H26 120.2
C26 C27 C28 119.1(8)
C26 C27 H27 120.4
C28 C27 H27 120.4
C23 C28 C27 122.6(7)
C23 C28 H28 118.7
C27 C28 H28 118.7
C30 C29 C34 117.1(7)
C30 C29 C16 119.5(6)
C34 C29 C16 123.2(7)
C29 C30 C31 121.7(7)
C29 C30 H30 119.1
C31 C30 H30 119.1
C32 C31 C30 120.1(8)
C32 C31 H31 119.9
C30 C31 H31 119.9
C33 C32 C31 120.1(8)
C33 C32 H32 120.0
C31 C32 H32 120.0
C32 C33 C34 119.7(7)
C32 C33 H33 120.2
C34 C33 H33 120.2
C29 C34 C33 121.0(8)
C29 C34 H34 119.5
C33 C34 H34 119.5
C1 C35 C48 109.3(6)
C1 C35 C36 108.7(6)
C48 C35 C36 109.2(7)
C1 C35 C42 107.8(7)
C48 C35 C42 110.8(6)
C36 C35 C42 111.0(6)
C41 C36 C37 118.9(8)
C41 C36 C35 118.4(7)
C37 C36 C35 122.7(7)
C36 C37 C38 119.2(8)
C36 C37 H37 120.4
C38 C37 H37 120.4
C39 C38 C37 121.5(8)
C39 C38 H38 119.3
C37 C38 H38 119.3
C38 C39 C40 118.9(8)
C38 C39 H39 120.6
C40 C39 H39 120.6
C41 C40 C39 120.2(9)
C41 C40 H40 119.9
C39 C40 H40 119.9
C36 C41 C40 121.2(8)
C36 C41 H41 119.4
C40 C41 H41 119.4
C47 C42 C43 117.7(8)
C47 C42 C35 120.2(7)
C43 C42 C35 121.8(7)
C44 C43 C42 120.1(8)
C44 C43 H43 120.0
C42 C43 H43 120.0
C45 C44 C43 120.3(9)
C45 C44 H44 119.8
C43 C44 H44 119.8
C44 C45 C46 120.8(9)
C44 C45 H45 119.6
C46 C45 H45 119.6
C45 C46 C47 119.6(9)
C45 C46 H46 120.2
C47 C46 H46 120.2
C46 C47 C42 121.4(8)
C46 C47 H47 119.3
C42 C47 H47 119.3
C53 C48 C49 115.4(8)
C53 C48 C35 120.3(7)
C49 C48 C35 124.3(8)
C48 C49 C50 122.3(9)
C48 C49 H49 118.8
C50 C49 H49 118.8
C51 C50 C49 121.3(9)
C51 C50 H50 119.4
C49 C50 H50 119.4
C52 C51 C50 119.3(9)
C52 C51 H51 120.3
C50 C51 H51 120.3
C51 C52 C53 118.6(10)
C51 C52 H52 120.7
C53 C52 H52 120.7
C48 C53 C52 122.9(8)
C48 C53 H53 118.5
C52 C53 H53 118.5
C2S C1S C6S 110.8(11)
C2S C1S H1S1 109.5
C6S C1S H1S1 109.5
C2S C1S H1S2 109.5
C6S C1S H1S2 109.5
H1S1 C1S H1S2 108.1
C3S C2S C1S 108.9(10)
C3S C2S H2S1 109.9
C1S C2S H2S1 109.9
C3S C2S H2S2 109.9
C1S C2S H2S2 109.9
H2S1 C2S H2S2 108.3
C2S C3S C4S 112.5(8)
C2S C3S H3S1 109.1
C4S C3S H3S1 109.1
C2S C3S H3S2 109.1
C4S C3S H3S2 109.1
H3S1 C3S H3S2 107.8
C5S C4S C3S 112.6(9)
C5S C4S H4S1 109.1
C3S C4S H4S1 109.1
C5S C4S H4S2 109.1
C3S C4S H4S2 109.1
H4S1 C4S H4S2 107.8
C4S C5S C6S 111.3(10)
C4S C5S H5S1 109.4
C6S C5S H5S1 109.4
C4S C5S H5S2 109.4
C6S C5S H5S2 109.4
H5S1 C5S H5S2 108.0
C5S C6S C1S 113.7(10)
C5S C6S H6S1 108.8
C1S C6S H6S1 108.8
C5S C6S H6S2 108.8
C1S C6S H6S2 108.8
H6S1 C6S H6S2 107.7

loop_
_geom_bond_atom_site_label_1
_geom_bond_atom_site_label_2
_geom_bond_distance
O1 C7 1.335(12)
O1 H1 0.8400
N1 C9 1.280(12)
N1 C10 1.462(10)
C1 C2 1.206(11)
C1 C12A 1.381(11)
C1 C14A 1.387(11)
C1 C35 1.493(11)
C2 C3 1.506(12)
C3 C8 1.319(14)
C3 C11A 1.354(11)
C3 C15A 1.369(12)
C3 C4 1.389(13)
C3 N1A 1.48(2)
C4 C5 1.363(13)
C4 H4 0.9500
C5 C6 1.381(14)
C5 H5 0.9500
C6 C7 1.371(13)
C6 C9 1.494(12)
C7 N1A 1.29(3)
C7 C8 1.456(13)
C7 C6A 1.51(3)
C8 H8 0.9500
C9 O1A 1.33(3)
C9 C4A 1.32(3)
C9 C6A 1.32(3)
C10 C15 1.333(12)
C10 C4A 1.32(3)
C10 C8A 1.33(3)
C10 C11 1.392(11)
C10 C2A 1.54(2)
C11 C12 1.343(11)
C11 H11 0.9500
C12 C13 1.419(11)
C12 H12 0.9500
C13 C2A 1.23(2)
C13 C14 1.391(10)
C13 C16 1.541(11)
C14 C15 1.378(11)
C14 H14 0.9500
C15 H15 0.9500
O1A H1A 0.8300
C4A H4A 0.9500
C6A C7A 1.32(3)
C7A C8A 1.32(3)
C7A H7A 0.9500
C8A H8A 0.9500
C11A C12A 1.349(11)
C11A H11A 0.9500
C12A H12A 0.9500
C14A C15A 1.353(11)
C14A H14A 0.9500
C15A H15A 0.9500
C16 C17 1.531(11)
C16 C29 1.560(10)
C16 C23 1.571(11)
C17 C22 1.403(10)
C17 C18 1.431(11)
C18 C19 1.360(11)
C18 H18 0.9500
C19 C20 1.388(11)
C19 H19 0.9500
C20 C21 1.381(12)
C20 H20 0.9500
C21 C22 1.379(11)
C21 H21 0.9500
C22 H22 0.9500
C23 C28 1.378(11)
C23 C24 1.377(10)
C24 C25 1.395(11)
C24 H24 0.9500
C25 C26 1.363(13)
C25 H25 0.9500
C26 C27 1.370(10)
C26 H26 0.9500
C27 C28 1.383(11)
C27 H27 0.9500
C28 H28 0.9500
C29 C30 1.409(11)
C29 C34 1.394(10)
C30 C31 1.366(11)
C30 H30 0.9500
C31 C32 1.389(11)
C31 H31 0.9500
C32 C33 1.375(13)
C32 H32 0.9500
C33 C34 1.407(11)
C33 H33 0.9500
C34 H34 0.9500
C35 C48 1.535(11)
C35 C36 1.548(10)
C35 C42 1.553(11)
C36 C41 1.366(11)
C36 C37 1.375(11)
C37 C38 1.410(12)
C37 H37 0.9500
C38 C39 1.335(12)
C38 H38 0.9500
C39 C40 1.385(12)
C39 H39 0.9500
C40 C41 1.371(12)
C40 H40 0.9500
C41 H41 0.9500
C42 C47 1.401(12)
C42 C43 1.399(11)
C43 C44 1.394(12)
C43 H43 0.9500
C44 C45 1.360(13)
C44 H44 0.9500
C45 C46 1.377(12)
C45 H45 0.9500
C46 C47 1.370(12)
C46 H46 0.9500
C47 H47 0.9500
C48 C53 1.393(12)
C48 C49 1.387(11)
C49 C50 1.357(13)
C49 H49 0.9500
C50 C51 1.368(14)
C50 H50 0.9500
C51 C52 1.377(13)
C51 H51 0.9500
C52 C53 1.390(12)
C52 H52 0.9500
C53 H53 0.9500
C1S C2S 1.591(13)
C1S C6S 1.613(14)
C1S H1S1 0.9900
C1S H1S2 0.9900
C2S C3S 1.528(13)
C2S H2S1 0.9900
C2S H2S2 0.9900
C3S C4S 1.553(14)
C3S H3S1 0.9900
C3S H3S2 0.9900
C4S C5S 1.535(13)
C4S H4S1 0.9900
C4S H4S2 0.9900
C5S C6S 1.544(14)
C5S H5S1 0.9900
C5S H5S2 0.9900
C6S H6S1 0.9900
C6S H6S2 0.9900
